data_7158330
loop_
_publ_author_name
'Paysant, Hippolyte'
'Hedir, Siham'
'Justaud, Fr\'ed\'eric'
'Weiswald, Louis Bastien'
'El Dine, Assaad Nasr'
'Soulieman, Ali'
'Hachem, Ali'
'Elie, Nicolas'
'Brotin, Emilie'
'Denoyelle, Christophe'
'Bignon, J\'er\^ome'
'Roussi, Fanny'
'Jouanne, Marie'
'Tasseau, Olivier'
'Roisnel, Thierry'
'Voisin-Chiret, Anne Sophie'
'Gr\'ee, Ren\'e'
'Levoin, Nicolas'
'Poulain, Laurent'

_publ_section_title
;
 Structural revision of the Mcl-1 inhibitor MIM1: synthesis and biological
 studies on ovarian cancer cells with evaluation of designed analogues.
;
_journal_issue 41
_journal_name_full 'Organic &amp; biomolecular chemistry'
_journal_page_first 8968
_journal_page_last 8987
_journal_paper_doi 10.1039/d1ob01521d
_journal_volume 19
_journal_year 2021
_chemical_compound_source 'synthesis as described'
_chemical_formula_moiety 'C23 H20 N3 S, Br, H2 O'
_chemical_formula_sum 'C23 H22 Br N3 O S'
_chemical_formula_weight 468.40
_space_group_crystal_system triclinic
_space_group_IT_number 2
_space_group_name_Hall '-P 1'
_space_group_name_H-M_alt 'P -1'
_atom_sites_solution_hydrogens mixed
_atom_sites_solution_primary dual
_atom_sites_solution_secondary difmap
_audit_update_record
;
2020-05-29 deposited with the CCDC.	2021-09-16 downloaded from the CCDC.
;
_cell_angle_alpha 80.956(4)
_cell_angle_beta 81.422(4)
_cell_angle_gamma 65.230(4)
_cell_formula_units_Z 2
_cell_length_a 9.0870(10)
_cell_length_b 10.0635(13)
_cell_length_c 13.3909(17)
_cell_measurement_reflns_used 9840
_cell_measurement_temperature 150
_cell_measurement_theta_max 27.6809
_cell_measurement_theta_min 2.2413
_cell_measurement_wavelength 0.71073
_cell_volume 1093.3(2)
_computing_cell_refinement 'APEX3 (Bruker, 2015)'
_computing_data_collection 'SAINT (Bruker, 2014)'
_computing_data_reduction 'SAINT (Bruker, 2014)'
_computing_molecular_graphics 'SXGRAPH (L. Farrugia, 1999), Mercury (CSD, 2016)'
_computing_publication_material 'CRYSCALC (T. Roisnel, local program, 2019)'
_computing_structure_refinement 'SHELXL-2018_3 (Sheldrick, 2018)'
_computing_structure_solution 'SHELXT (G. Sheldrick, 2015)'
_diffrn_ambient_temperature 150
_diffrn_detector '(CMOS) PHOTON 100'
_diffrn_detector_area_resol_mean 10.4167
_diffrn_measured_fraction_theta_full 0.984
_diffrn_measured_fraction_theta_max 0.977
_diffrn_measurement_device_type 'D8 VENTURE Bruker AXS'
_diffrn_measurement_method 'rotation images'
_diffrn_radiation_monochromator 'multilayer monochromator'
_diffrn_radiation_probe x-ray
_diffrn_radiation_source 'Incoatec microfocus sealed tube'
_diffrn_radiation_type MoK\a
_diffrn_radiation_wavelength 0.71073
_diffrn_reflns_av_R_equivalents 0.0365
_diffrn_reflns_av_unetI/netI 0.0306
_diffrn_reflns_limit_h_max 11
_diffrn_reflns_limit_h_min -11
_diffrn_reflns_limit_k_max 13
_diffrn_reflns_limit_k_min -13
_diffrn_reflns_limit_l_max 17
_diffrn_reflns_limit_l_min -17
_diffrn_reflns_number 21379
_diffrn_reflns_theta_full 25.242
_diffrn_reflns_theta_max 27.539
_diffrn_reflns_theta_min 2.241
_diffrn_source_current 1.0
_diffrn_source_voltage 50.0
_exptl_absorpt_coefficient_mu 1.994
_exptl_absorpt_correction_T_max 0.772
_exptl_absorpt_correction_T_min 0.592
_exptl_absorpt_correction_type multi-scan
_exptl_absorpt_process_details
;
  [Sheldrick, G.M. (2014). SADABS Bruker AXS Inc., Madison, Wisconsin, USA]
;
_exptl_crystal_colour colourless
_exptl_crystal_density_diffrn 1.423
_exptl_crystal_description prism
_exptl_crystal_F_000 480
_exptl_crystal_size_max 0.410
_exptl_crystal_size_mid 0.250
_exptl_crystal_size_min 0.130
_refine_diff_density_max 0.311
_refine_diff_density_min -0.436
_refine_diff_density_rms 0.068
_refine_ls_extinction_method none
_refine_ls_goodness_of_fit_ref 0.999
_refine_ls_hydrogen_treatment mixed
_refine_ls_matrix_type full
_refine_ls_number_parameters 272
_refine_ls_number_reflns 4926
_refine_ls_number_restraints 0
_refine_ls_restrained_S_all 0.999
_refine_ls_R_factor_all 0.0333
_refine_ls_R_factor_gt 0.0264
_refine_ls_shift/su_max 0.026
_refine_ls_shift/su_mean 0.000
_refine_ls_structure_factor_coef Fsqd
_refine_ls_weighting_details 'w=1/[\s^2^(Fo^2^)+(0.0082P)^2^+1.2468P] where P=(Fo^2^+2Fc^2^)/3'
_refine_ls_weighting_scheme calc
_refine_ls_wR_factor_gt 0.0557
_refine_ls_wR_factor_ref 0.0595
_reflns_Friedel_coverage 0.000
_reflns_number_gt 4380
_reflns_number_total 4926
_reflns_threshold_expression >2sigma(I)
_cod_data_source_file d1ob01521d2.cif
_cod_data_source_block RG13
_cod_depositor_comments 'Adding full bibliography for 7158330--7158332.cif.'
_cod_database_code 7158330

loop_
_space_group_symop_operation_xyz
'x, y, z'
'-x, -y, -z'

loop_
_atom_site_label
_atom_site_type_symbol
_atom_site_fract_x
_atom_site_fract_y
_atom_site_fract_z
_atom_site_U_iso_or_equiv
_atom_site_adp_type
_atom_site_occupancy
_atom_site_site_symmetry_order
_atom_site_calc_flag
_atom_site_refinement_flags_posn
_atom_site_refinement_flags_adp
_atom_site_refinement_flags_occupancy
_atom_site_disorder_assembly
_atom_site_disorder_group
S1 S 0.20870(5) 0.28554(5) 0.47510(3) 0.01671(9) Uani 1 1 d . . . . .
C1 C 0.1234(2) 0.41346(19) 0.37432(13) 0.0172(3) Uani 1 1 d . . . . .
H1 H 0.012641 0.447525 0.361761 0.021 Uiso 1 1 calc R U . . .
C2 C 0.2300(2) 0.45923(19) 0.31603(13) 0.0151(3) Uani 1 1 d . . . . .
C3 C 0.1957(2) 0.5671(2) 0.22478(13) 0.0169(3) Uani 1 1 d . . . . .
C4 C 0.2876(2) 0.5347(2) 0.13177(14) 0.0230(4) Uani 1 1 d . . . . .
H4 H 0.378800 0.443196 0.126733 0.028 Uiso 1 1 calc R U . . .
C5 C 0.2461(3) 0.6361(2) 0.04657(15) 0.0296(5) Uani 1 1 d . . . . .
H5 H 0.308360 0.613395 -0.016829 0.035 Uiso 1 1 calc R U . . .
C6 C 0.1141(3) 0.7705(2) 0.05350(16) 0.0331(5) Uani 1 1 d . . . . .
H6 H 0.086098 0.839611 -0.004997 0.040 Uiso 1 1 calc R U . . .
C7 C 0.0236(3) 0.8035(2) 0.14558(17) 0.0355(5) Uani 1 1 d . . . . .
H7 H -0.066272 0.895890 0.150509 0.043 Uiso 1 1 calc R U . . .
C8 C 0.0634(2) 0.7021(2) 0.23105(15) 0.0263(4) Uani 1 1 d . . . . .
H8 H 0.000044 0.725107 0.294089 0.032 Uiso 1 1 calc R U . . .
N9 N 0.38740(17) 0.38990(15) 0.35110(11) 0.0135(3) Uani 1 1 d . . . . .
C10 C 0.5257(2) 0.42242(19) 0.30690(12) 0.0137(3) Uani 1 1 d . . . . .
C11 C 0.5200(2) 0.5615(2) 0.30980(14) 0.0184(4) Uani 1 1 d . . . . .
H11 H 0.426776 0.635192 0.340522 0.022 Uiso 1 1 calc R U . . .
C12 C 0.6537(2) 0.5911(2) 0.26681(14) 0.0216(4) Uani 1 1 d . . . . .
H12 H 0.651903 0.685870 0.268044 0.026 Uiso 1 1 calc R U . . .
C13 C 0.7895(2) 0.4830(2) 0.22217(13) 0.0209(4) Uani 1 1 d . . . . .
H13 H 0.879721 0.504297 0.191969 0.025 Uiso 1 1 calc R U . . .
C14 C 0.7936(2) 0.3439(2) 0.22163(14) 0.0213(4) Uani 1 1 d . . . . .
H14 H 0.887724 0.269484 0.192244 0.026 Uiso 1 1 calc R U . . .
C15 C 0.6611(2) 0.3127(2) 0.26380(13) 0.0173(3) Uani 1 1 d . . . . .
H15 H 0.663210 0.217699 0.263085 0.021 Uiso 1 1 calc R U . . .
C16 C 0.3917(2) 0.29708(19) 0.43538(13) 0.0148(3) Uani 1 1 d . . . . .
N17 N 0.52456(19) 0.21804(17) 0.48458(11) 0.0170(3) Uani 1 1 d . . . . .
H17 H 0.612(3) 0.233(2) 0.4737(16) 0.020 Uiso 1 1 d . U . . .
N18 N 0.49790(18) 0.13859(16) 0.57500(11) 0.0161(3) Uani 1 1 d . . . . .
C19 C 0.6235(2) 0.0640(2) 0.62363(14) 0.0189(4) Uani 1 1 d . . . . .
H19 H 0.726990 0.060082 0.594437 0.023 Uiso 1 1 calc R U . . .
C20 C 0.6097(2) -0.01510(19) 0.72351(14) 0.0187(4) Uani 1 1 d . . . . .
C21 C 0.7463(3) -0.0798(3) 0.77823(16) 0.0338(5) Uani 1 1 d . . . . .
H21 H 0.846514 -0.076094 0.748845 0.041 Uiso 1 1 calc R U . . .
C22 C 0.7364(3) -0.1498(3) 0.87558(17) 0.0365(5) Uani 1 1 d . . . . .
H22 H 0.830803 -0.194024 0.911624 0.044 Uiso 1 1 calc R U . . .
C23 C 0.5929(3) -0.1564(2) 0.92102(14) 0.0248(4) Uani 1 1 d . . . . .
C24 C 0.4569(3) -0.0924(2) 0.86570(15) 0.0245(4) Uani 1 1 d . . . . .
H24 H 0.357072 -0.096880 0.895252 0.029 Uiso 1 1 calc R U . . .
C25 C 0.4646(2) -0.0223(2) 0.76826(14) 0.0213(4) Uani 1 1 d . . . . .
H25 H 0.370388 0.020794 0.732055 0.026 Uiso 1 1 calc R U . . .
C26 C 0.5833(3) -0.2303(2) 1.02752(15) 0.0337(5) Uani 1 1 d . . . . .
H26A H 0.590548 -0.329619 1.024635 0.051 Uiso 1 1 calc R U . . .
H26B H 0.479675 -0.172792 1.064394 0.051 Uiso 1 1 calc R U . . .
H26C H 0.673545 -0.236583 1.062672 0.051 Uiso 1 1 calc R U . . .
Br1 Br 0.84394(2) 0.28265(2) 0.49974(2) 0.02010(6) Uani 1 1 d . . . . .
O1W O 0.9152(2) 0.00954(19) 0.35171(14) 0.0412(4) Uani 1 1 d . . . . .
H1WA H 0.901(3) 0.081(3) 0.386(2) 0.049 Uiso 1 1 d . U . . .
H1WB H 0.973(4) -0.068(3) 0.388(2) 0.049 Uiso 1 1 d . U . . .

loop_
_atom_site_aniso_label
_atom_site_aniso_U_11
_atom_site_aniso_U_22
_atom_site_aniso_U_33
_atom_site_aniso_U_23
_atom_site_aniso_U_13
_atom_site_aniso_U_12
S1 0.01461(19) 0.0214(2) 0.0156(2) 0.00367(16) -0.00281(16) -0.01016(17)
C1 0.0146(8) 0.0205(9) 0.0167(8) 0.0022(7) -0.0054(7) -0.0075(7)
C2 0.0131(8) 0.0167(8) 0.0159(8) -0.0019(7) -0.0037(6) -0.0056(7)
C3 0.0170(8) 0.0202(9) 0.0157(8) 0.0012(7) -0.0057(7) -0.0093(7)
C4 0.0239(9) 0.0251(10) 0.0169(9) -0.0006(7) -0.0036(7) -0.0069(8)
C5 0.0321(11) 0.0385(12) 0.0154(9) 0.0022(8) -0.0024(8) -0.0133(10)
C6 0.0383(12) 0.0333(11) 0.0219(10) 0.0135(9) -0.0127(9) -0.0112(10)
C7 0.0337(11) 0.0268(11) 0.0307(11) 0.0067(9) -0.0069(9) 0.0005(9)
C8 0.0234(9) 0.0265(10) 0.0204(9) 0.0014(8) -0.0023(8) -0.0030(8)
N9 0.0116(6) 0.0170(7) 0.0127(7) 0.0013(5) -0.0025(5) -0.0070(6)
C10 0.0129(7) 0.0200(8) 0.0094(7) 0.0026(6) -0.0029(6) -0.0087(7)
C11 0.0181(8) 0.0188(9) 0.0175(8) -0.0006(7) -0.0012(7) -0.0073(7)
C12 0.0261(9) 0.0225(9) 0.0200(9) 0.0030(7) -0.0023(8) -0.0152(8)
C13 0.0174(8) 0.0335(10) 0.0136(8) 0.0059(7) -0.0027(7) -0.0145(8)
C14 0.0151(8) 0.0287(10) 0.0158(8) -0.0006(7) -0.0014(7) -0.0053(8)
C15 0.0181(8) 0.0186(9) 0.0147(8) 0.0008(7) -0.0043(7) -0.0068(7)
C16 0.0158(8) 0.0156(8) 0.0136(8) 0.0006(6) -0.0029(6) -0.0074(7)
N17 0.0152(7) 0.0222(8) 0.0149(7) 0.0064(6) -0.0037(6) -0.0110(6)
N18 0.0199(7) 0.0175(7) 0.0118(7) 0.0044(5) -0.0034(6) -0.0098(6)
C19 0.0172(8) 0.0200(9) 0.0186(9) 0.0038(7) -0.0030(7) -0.0084(7)
C20 0.0206(9) 0.0167(8) 0.0169(8) 0.0034(7) -0.0041(7) -0.0068(7)
C21 0.0205(10) 0.0456(13) 0.0280(11) 0.0153(10) -0.0076(8) -0.0110(9)
C22 0.0288(11) 0.0450(13) 0.0281(11) 0.0151(10) -0.0132(9) -0.0105(10)
C23 0.0367(11) 0.0197(9) 0.0176(9) 0.0023(7) -0.0064(8) -0.0112(8)
C24 0.0291(10) 0.0263(10) 0.0213(9) 0.0035(8) -0.0024(8) -0.0163(8)
C25 0.0240(9) 0.0216(9) 0.0202(9) 0.0040(7) -0.0071(7) -0.0116(8)
C26 0.0534(14) 0.0302(11) 0.0179(10) 0.0054(8) -0.0072(10) -0.0188(11)
Br1 0.01691(9) 0.02746(10) 0.01919(9) 0.00226(7) -0.00389(7) -0.01307(7)
O1W 0.0460(10) 0.0259(8) 0.0409(10) -0.0017(7) -0.0139(8) -0.0014(8)

loop_
_atom_type_symbol
_atom_type_description
_atom_type_scat_dispersion_real
_atom_type_scat_dispersion_imag
_atom_type_scat_source
C C 0.0033 0.0016 'International Tables Vol C Tables 4.2.6.8 and 6.1.1.4'
H H 0.0000 0.0000 'International Tables Vol C Tables 4.2.6.8 and 6.1.1.4'
Br Br -0.2901 2.4595 'International Tables Vol C Tables 4.2.6.8 and 6.1.1.4'
N N 0.0061 0.0033 'International Tables Vol C Tables 4.2.6.8 and 6.1.1.4'
S S 0.1246 0.1234 'International Tables Vol C Tables 4.2.6.8 and 6.1.1.4'
O O 0.0106 0.0060 'International Tables Vol C Tables 4.2.6.8 and 6.1.1.4'

loop_
_geom_angle_atom_site_label_1
_geom_angle_atom_site_label_2
_geom_angle_atom_site_label_3
_geom_angle
_geom_angle_site_symmetry_1
_geom_angle_site_symmetry_3
_geom_angle_publ_flag
C16 S1 C1 89.38(8) . . ?
C2 C1 S1 113.01(13) . . ?
C2 C1 H1 123.5 . . ?
S1 C1 H1 123.5 . . ?
C1 C2 N9 111.96(15) . . ?
C1 C2 C3 126.23(16) . . ?
N9 C2 C3 121.80(15) . . ?
C8 C3 C4 119.25(17) . . ?
C8 C3 C2 118.86(16) . . ?
C4 C3 C2 121.83(16) . . ?
C5 C4 C3 120.04(18) . . ?
C5 C4 H4 120.0 . . ?
C3 C4 H4 120.0 . . ?
C6 C5 C4 120.32(19) . . ?
C6 C5 H5 119.8 . . ?
C4 C5 H5 119.8 . . ?
C7 C6 C5 119.86(19) . . ?
C7 C6 H6 120.1 . . ?
C5 C6 H6 120.1 . . ?
C6 C7 C8 120.2(2) . . ?
C6 C7 H7 119.9 . . ?
C8 C7 H7 119.9 . . ?
C7 C8 C3 120.32(19) . . ?
C7 C8 H8 119.8 . . ?
C3 C8 H8 119.8 . . ?
C16 N9 C2 112.15(14) . . ?
C16 N9 C10 122.98(14) . . ?
C2 N9 C10 124.71(14) . . ?
C15 C10 C11 121.72(17) . . ?
C15 C10 N9 118.93(15) . . ?
C11 C10 N9 119.35(15) . . ?
C10 C11 C12 118.64(17) . . ?
C10 C11 H11 120.7 . . ?
C12 C11 H11 120.7 . . ?
C13 C12 C11 120.40(18) . . ?
C13 C12 H12 119.8 . . ?
C11 C12 H12 119.8 . . ?
C14 C13 C12 119.98(18) . . ?
C14 C13 H13 120.0 . . ?
C12 C13 H13 120.0 . . ?
C13 C14 C15 120.36(17) . . ?
C13 C14 H14 119.8 . . ?
C15 C14 H14 119.8 . . ?
C10 C15 C14 118.89(17) . . ?
C10 C15 H15 120.6 . . ?
C14 C15 H15 120.6 . . ?
N17 C16 N9 124.53(16) . . ?
N17 C16 S1 121.97(13) . . ?
N9 C16 S1 113.49(12) . . ?
C16 N17 N18 114.68(15) . . ?
C16 N17 H17 124.0(15) . . ?
N18 N17 H17 118.9(15) . . ?
C19 N18 N17 115.38(15) . . ?
N18 C19 C20 120.84(17) . . ?
N18 C19 H19 119.6 . . ?
C20 C19 H19 119.6 . . ?
C25 C20 C21 118.69(17) . . ?
C25 C20 C19 122.91(16) . . ?
C21 C20 C19 118.33(17) . . ?
C22 C21 C20 120.3(2) . . ?
C22 C21 H21 119.9 . . ?
C20 C21 H21 119.9 . . ?
C23 C22 C21 121.52(19) . . ?
C23 C22 H22 119.2 . . ?
C21 C22 H22 119.2 . . ?
C22 C23 C24 117.98(18) . . ?
C22 C23 C26 120.89(19) . . ?
C24 C23 C26 121.1(2) . . ?
C25 C24 C23 121.29(19) . . ?
C25 C24 H24 119.4 . . ?
C23 C24 H24 119.4 . . ?
C24 C25 C20 120.25(17) . . ?
C24 C25 H25 119.9 . . ?
C20 C25 H25 119.9 . . ?
C23 C26 H26A 109.5 . . ?
C23 C26 H26B 109.5 . . ?
H26A C26 H26B 109.5 . . ?
C23 C26 H26C 109.5 . . ?
H26A C26 H26C 109.5 . . ?
H26B C26 H26C 109.5 . . ?
H1WA O1W H1WB 104(3) . . ?

loop_
_geom_bond_atom_site_label_1
_geom_bond_atom_site_label_2
_geom_bond_distance
_geom_bond_site_symmetry_2
_geom_bond_publ_flag
S1 C16 1.7149(18) . ?
S1 C1 1.7346(18) . ?
C1 C2 1.340(3) . ?
C1 H1 0.9500 . ?
C2 N9 1.419(2) . ?
C2 C3 1.477(2) . ?
C3 C8 1.391(3) . ?
C3 C4 1.395(3) . ?
C4 C5 1.388(3) . ?
C4 H4 0.9500 . ?
C5 C6 1.386(3) . ?
C5 H5 0.9500 . ?
C6 C7 1.380(3) . ?
C6 H6 0.9500 . ?
C7 C8 1.389(3) . ?
C7 H7 0.9500 . ?
C8 H8 0.9500 . ?
N9 C16 1.341(2) . ?
N9 C10 1.449(2) . ?
C10 C15 1.384(2) . ?
C10 C11 1.385(2) . ?
C11 C12 1.391(3) . ?
C11 H11 0.9500 . ?
C12 C13 1.387(3) . ?
C12 H12 0.9500 . ?
C13 C14 1.385(3) . ?
C13 H13 0.9500 . ?
C14 C15 1.388(3) . ?
C14 H14 0.9500 . ?
C15 H15 0.9500 . ?
C16 N17 1.339(2) . ?
N17 N18 1.391(2) . ?
N17 H17 0.86(2) . ?
N18 C19 1.281(2) . ?
C19 C20 1.462(2) . ?
C19 H19 0.9500 . ?
C20 C25 1.391(3) . ?
C20 C21 1.395(3) . ?
C21 C22 1.390(3) . ?
C21 H21 0.9500 . ?
C22 C23 1.379(3) . ?
C22 H22 0.9500 . ?
C23 C24 1.395(3) . ?
C23 C26 1.509(3) . ?
C24 C25 1.389(3) . ?
C24 H24 0.9500 . ?
C25 H25 0.9500 . ?
C26 H26A 0.9800 . ?
C26 H26B 0.9800 . ?
C26 H26C 0.9800 . ?
O1W H1WA 0.86(3) . ?
O1W H1WB 0.86(3) . ?

loop_
_geom_torsion_atom_site_label_1
_geom_torsion_atom_site_label_2
_geom_torsion_atom_site_label_3
_geom_torsion_atom_site_label_4
_geom_torsion
_geom_torsion_site_symmetry_1
_geom_torsion_site_symmetry_2
_geom_torsion_site_symmetry_3
_geom_torsion_site_symmetry_4
_geom_torsion_publ_flag
C16 S1 C1 C2 0.09(14) . . . . ?
S1 C1 C2 N9 0.60(19) . . . . ?
S1 C1 C2 C3 179.91(14) . . . . ?
C1 C2 C3 C8 51.3(3) . . . . ?
N9 C2 C3 C8 -129.51(19) . . . . ?
C1 C2 C3 C4 -125.9(2) . . . . ?
N9 C2 C3 C4 53.3(2) . . . . ?
C8 C3 C4 C5 -0.6(3) . . . . ?
C2 C3 C4 C5 176.59(18) . . . . ?
C3 C4 C5 C6 0.6(3) . . . . ?
C4 C5 C6 C7 0.0(3) . . . . ?
C5 C6 C7 C8 -0.6(4) . . . . ?
C6 C7 C8 C3 0.6(4) . . . . ?
C4 C3 C8 C7 0.0(3) . . . . ?
C2 C3 C8 C7 -177.3(2) . . . . ?
C1 C2 N9 C16 -1.2(2) . . . . ?
C3 C2 N9 C16 179.45(15) . . . . ?
C1 C2 N9 C10 -176.66(15) . . . . ?
C3 C2 N9 C10 4.0(2) . . . . ?
C16 N9 C10 C15 68.0(2) . . . . ?
C2 N9 C10 C15 -116.98(18) . . . . ?
C16 N9 C10 C11 -111.25(19) . . . . ?
C2 N9 C10 C11 63.7(2) . . . . ?
C15 C10 C11 C12 0.9(3) . . . . ?
N9 C10 C11 C12 -179.84(15) . . . . ?
C10 C11 C12 C13 -0.1(3) . . . . ?
C11 C12 C13 C14 -1.0(3) . . . . ?
C12 C13 C14 C15 1.3(3) . . . . ?
C11 C10 C15 C14 -0.6(3) . . . . ?
N9 C10 C15 C14 -179.89(15) . . . . ?
C13 C14 C15 C10 -0.5(3) . . . . ?
C2 N9 C16 N17 -179.64(16) . . . . ?
C10 N9 C16 N17 -4.1(3) . . . . ?
C2 N9 C16 S1 1.29(18) . . . . ?
C10 N9 C16 S1 176.83(12) . . . . ?
C1 S1 C16 N17 -179.91(16) . . . . ?
C1 S1 C16 N9 -0.80(14) . . . . ?
N9 C16 N17 N18 174.78(15) . . . . ?
S1 C16 N17 N18 -6.2(2) . . . . ?
C16 N17 N18 C19 -179.07(16) . . . . ?
N17 N18 C19 C20 175.21(16) . . . . ?
N18 C19 C20 C25 4.2(3) . . . . ?
N18 C19 C20 C21 -172.48(19) . . . . ?
C25 C20 C21 C22 -0.1(3) . . . . ?
C19 C20 C21 C22 176.8(2) . . . . ?
C20 C21 C22 C23 -0.5(4) . . . . ?
C21 C22 C23 C24 0.9(3) . . . . ?
C21 C22 C23 C26 -178.8(2) . . . . ?
C22 C23 C24 C25 -0.8(3) . . . . ?
C26 C23 C24 C25 178.99(18) . . . . ?
C23 C24 C25 C20 0.2(3) . . . . ?
C21 C20 C25 C24 0.2(3) . . . . ?
C19 C20 C25 C24 -176.48(18) . . . . ?
